data_4319133
loop_
_publ_author_name
'Hans-J\"urgen Pietzsch'
'Francesco Tisato'
'Fiorenzo Refosco'
'Peter Leibnitz'
'Antje Drews'
'Sepp Seifert'
'Hartmut Spies'

_publ_section_title
;
 Synthesis and Characterization of Novel Trigonal Bipyramidal
 Technetium(III) Mixed-Ligand Complexes with SES/S/P Coordination (E = O,
 N(CH3), S)
;
_journal_name_full 'Inorganic Chemistry'
_journal_page_first 59
_journal_page_last 64
_journal_paper_doi 10.1021/ic000828m
_journal_volume 40
_journal_year 2001
_chemical_formula_sum 'C19 H26 O P S4 Tc'
_chemical_formula_weight 527.61
_chemical_name_systematic
; 
 ? 
;
_space_group_IT_number 2
_symmetry_cell_setting triclinic
_symmetry_space_group_name_Hall '-P 1'
_symmetry_space_group_name_H-M 'P -1'
_atom_sites_solution_hydrogens geom
_atom_sites_solution_primary direct
_atom_sites_solution_secondary difmap
_audit_creation_method SHELXL
_cell_angle_alpha 95.4960(10)
_cell_angle_beta 99.3760(10)
_cell_angle_gamma 92.2350(10)
_cell_formula_units_Z 2
_cell_length_a 8.3869(4)
_cell_length_b 11.1578(6)
_cell_length_c 12.3806(6)
_cell_measurement_temperature 293(2)
_cell_volume 1136.08(10)
_computing_structure_refinement 'SHELXL-93 (Sheldrick, 1993)'
_computing_structure_solution 'SHELXS-86 (Sheldrick, 1990)'
_diffrn_ambient_temperature 293(2)
_diffrn_radiation_monochromator graphite
_diffrn_radiation_source 'fine-focus sealed tube'
_diffrn_radiation_type MoK\a
_diffrn_radiation_wavelength 0.71073
_diffrn_reflns_av_R_equivalents 0.0360
_diffrn_reflns_av_sigmaI/netI 0.0334
_diffrn_reflns_limit_h_max 7
_diffrn_reflns_limit_h_min -9
_diffrn_reflns_limit_k_max 8
_diffrn_reflns_limit_k_min -12
_diffrn_reflns_limit_l_max 13
_diffrn_reflns_limit_l_min -13
_diffrn_reflns_number 5101
_diffrn_reflns_theta_max 23.27
_diffrn_reflns_theta_min 1.68
_exptl_absorpt_coefficient_mu 1.078
_exptl_absorpt_correction_T_max 0.3628
_exptl_absorpt_correction_T_min 0.2254
_exptl_absorpt_correction_type 'semiempirical using psi scans'
_exptl_crystal_colour light_violet
_exptl_crystal_density_diffrn 1.542
_exptl_crystal_description plate
_exptl_crystal_F_000 540
_exptl_crystal_size_max 0.54
_exptl_crystal_size_mid 0.27
_exptl_crystal_size_min 0.06
_refine_diff_density_max 0.604
_refine_diff_density_min -0.473
_refine_diff_density_rms 0.104
_refine_ls_extinction_coef 0.0098(10)
_refine_ls_extinction_expression Fc^*^=kFc[1+0.001xFc^2^\l^3^/sin(2\q)]^-1/4^
_refine_ls_extinction_method SHELXL
_refine_ls_goodness_of_fit_all 0.748
_refine_ls_goodness_of_fit_obs 0.746
_refine_ls_matrix_type full
_refine_ls_number_parameters 236
_refine_ls_number_reflns 3236
_refine_ls_number_restraints 0
_refine_ls_restrained_S_all 0.748
_refine_ls_restrained_S_obs 0.746
_refine_ls_R_factor_all 0.0300
_refine_ls_R_factor_obs 0.0280
_refine_ls_shift/esd_max 0.000
_refine_ls_shift/esd_mean 0.000
_refine_ls_structure_factor_coef Fsqd
_refine_ls_weighting_details 'w=1/[\s^2^(Fo^2^)+(0.0752P)^2^+2.4851P] where P=(Fo^2^+2Fc^2^)/3'
_refine_ls_weighting_scheme calc
_refine_ls_wR_factor_all 0.0885
_refine_ls_wR_factor_obs 0.0855
_reflns_number_observed 3044
_reflns_number_total 3236
_reflns_observed_criterion >2sigma(I)
_cod_data_source_file ic000828m_2.cif
_cod_data_source_block Tc5
_cod_depositor_comments
;
The following automatic conversions were performed:

'_refine_ls_weighting_scheme' value 'calc
w=1/[\s^2^(Fo^2^)+(0.0752P)^2^+2.4851P] where P=(Fo^2^+2Fc^2^)/3' was
changed to 'calc'. New tag '_refine_ls_weighting_details' was
created. The value of the new tag was set to
'w=1/[\s^2^(Fo^2^)+(0.0752P)^2^+2.4851P] where P=(Fo^2^+2Fc^2^)/3'.

Automatic conversion script
Id: cif_fix_values 3143 2015-03-26 13:38:13Z robertas 
;
_cod_database_code 4319133

loop_
_symmetry_equiv_pos_as_xyz
'x, y, z'
'-x, -y, -z'

loop_
_atom_site_aniso_label
_atom_site_aniso_U_11
_atom_site_aniso_U_22
_atom_site_aniso_U_33
_atom_site_aniso_U_23
_atom_site_aniso_U_13
_atom_site_aniso_U_12
Tc1 0.0278(2) 0.0426(2) 0.0296(2) 0.00837(12) 0.00195(12) 0.00526(12)
S1 0.0380(5) 0.0455(5) 0.0433(5) 0.0045(4) 0.0010(4) 0.0006(4)
S2 0.0405(5) 0.0503(5) 0.0402(5) 0.0128(4) 0.0014(4) 0.0120(4)
S3 0.0529(6) 0.0519(5) 0.0415(5) -0.0030(4) -0.0041(4) 0.0051(4)
S4 0.0361(5) 0.0897(8) 0.0466(6) 0.0311(5) 0.0125(4) 0.0211(5)
P1 0.0350(5) 0.0491(5) 0.0337(5) 0.0124(4) 0.0010(4) 0.0067(4)
O1 0.072(2) 0.072(2) 0.0383(15) 0.0177(13) 0.0063(13) 0.0043(15)
C1 0.033(2) 0.062(2) 0.050(2) -0.002(2) -0.002(2) 0.006(2)
C2 0.040(2) 0.068(2) 0.038(2) 0.000(2) -0.006(2) 0.017(2)
C3 0.054(2) 0.050(2) 0.056(2) 0.006(2) 0.003(2) 0.021(2)
C4 0.067(3) 0.050(2) 0.064(3) -0.003(2) 0.002(2) 0.014(2)
C5 0.049(2) 0.082(3) 0.052(2) 0.030(2) 0.008(2) 0.003(2)
C6 0.070(3) 0.055(2) 0.060(3) 0.008(2) -0.008(2) 0.015(2)
C7 0.038(2) 0.048(2) 0.032(2) 0.0160(15) 0.0011(14) 0.0094(15)
C8 0.047(2) 0.057(2) 0.044(2) 0.004(2) 0.006(2) 0.010(2)
C9 0.067(3) 0.066(3) 0.049(2) -0.002(2) -0.008(2) -0.003(2)
C10 0.046(2) 0.070(3) 0.071(3) 0.017(2) -0.013(2) 0.000(2)
C11 0.038(2) 0.089(3) 0.069(3) 0.023(2) 0.008(2) 0.010(2)
C12 0.040(2) 0.080(3) 0.039(2) 0.012(2) 0.006(2) 0.009(2)
C13 0.034(2) 0.060(2) 0.040(2) 0.015(2) 0.014(2) 0.014(2)
C14 0.044(2) 0.059(2) 0.057(3) 0.017(2) 0.011(2) -0.003(2)
C15 0.048(2) 0.061(2) 0.044(2) 0.005(2) 0.003(2) -0.002(2)
C16 0.049(2) 0.051(2) 0.038(2) 0.010(2) 0.013(2) 0.011(2)
C17 0.050(2) 0.047(2) 0.048(2) 0.009(2) 0.010(2) -0.003(2)
C18 0.041(2) 0.054(2) 0.041(2) 0.004(2) 0.004(2) 0.004(2)
C19 0.105(4) 0.068(3) 0.053(3) 0.027(2) 0.018(3) 0.010(3)

loop_
_atom_site_label
_atom_site_type_symbol
_atom_site_fract_x
_atom_site_fract_y
_atom_site_fract_z
_atom_site_U_iso_or_equiv
_atom_site_thermal_displace_type
_atom_site_occupancy
_atom_site_calc_flag
_atom_site_disorder_assembly
_atom_site_disorder_group
Tc1 Tc -0.21168(3) -0.22149(2) -0.18000(2) 0.03326(15) Uani 1 d . .
S1 S -0.00794(11) -0.08281(8) -0.14613(8) 0.0430(2) Uani 1 d . .
S2 S -0.05180(11) -0.33577(8) -0.05228(7) 0.0435(2) Uani 1 d . .
S3 S -0.19303(12) -0.37400(9) -0.30747(8) 0.0506(3) Uani 1 d . .
S4 S -0.42002(11) -0.20252(11) -0.08645(8) 0.0548(3) Uani 1 d . .
P1 P -0.34945(11) -0.10714(8) -0.31279(7) 0.0391(2) Uani 1 d . .
O1 O -0.2793(4) -0.3729(3) 0.3576(2) 0.0601(7) Uani 1 d . .
C1 C 0.1600(4) -0.1380(4) -0.0519(3) 0.0497(9) Uani 1 d . .
H1A H 0.2352(4) -0.1750(4) -0.0951(3) 0.060 Uiso 1 calc R .
H1B H 0.2174(4) -0.0697(4) -0.0054(3) 0.060 Uiso 1 calc R .
C2 C 0.1076(4) -0.2274(4) 0.0198(3) 0.0502(9) Uani 1 d . .
H2A H 0.0693(4) -0.1844(4) 0.0816(3) 0.060 Uiso 1 calc R .
H2B H 0.2004(4) -0.2708(4) 0.0489(3) 0.060 Uiso 1 calc R .
C3 C 0.0572(5) -0.4247(4) -0.1452(3) 0.0534(10) Uani 1 d . .
H3A H 0.1328(5) -0.3728(4) -0.1734(3) 0.064 Uiso 1 calc R .
H3B H 0.1175(5) -0.4845(4) -0.1065(3) 0.064 Uiso 1 calc R .
C4 C -0.0660(5) -0.4854(4) -0.2383(4) 0.0618(11) Uani 1 d . .
H4A H -0.1345(5) -0.5426(4) -0.2099(4) 0.074 Uiso 1 calc R .
H4B H -0.0111(5) -0.5295(4) -0.2913(4) 0.074 Uiso 1 calc R .
C5 C -0.2374(5) -0.0722(4) -0.4217(3) 0.0593(11) Uani 1 d . .
H5A H -0.2061(5) -0.1457(4) -0.4574(3) 0.089 Uiso 1 calc R .
H5B H -0.1423(5) -0.0220(4) -0.3903(3) 0.089 Uiso 1 calc R .
H5C H -0.3047(5) -0.0305(4) -0.4745(3) 0.089 Uiso 1 calc R .
C6 C -0.3952(6) 0.0421(4) -0.2577(4) 0.0635(11) Uani 1 d . .
H6A H -0.2988(6) 0.0824(4) -0.2152(4) 0.095 Uiso 1 calc R .
H6B H -0.4759(6) 0.0347(4) -0.2115(4) 0.095 Uiso 1 calc R .
H6C H -0.4353(6) 0.0879(4) -0.3172(4) 0.095 Uiso 1 calc R .
C7 C -0.5447(4) -0.1685(3) -0.3896(3) 0.0389(8) Uani 1 d . .
C8 C -0.5574(5) -0.2314(3) -0.4931(3) 0.0495(9) Uani 1 d . .
H8A H -0.4655(5) -0.2424(3) -0.5252(3) 0.059 Uiso 1 calc R .
C9 C -0.7080(6) -0.2781(4) -0.5490(4) 0.0631(11) Uani 1 d . .
H9A H -0.7162(6) -0.3191(4) -0.6189(4) 0.076 Uiso 1 calc R .
C10 C -0.8434(5) -0.2643(4) -0.5026(4) 0.0645(12) Uani 1 d . .
H10A H -0.9434(5) -0.2956(4) -0.5407(4) 0.077 Uiso 1 calc R .
C11 C -0.8321(5) -0.2049(4) -0.4005(4) 0.0645(12) Uani 1 d . .
H11A H -0.9243(5) -0.1970(4) -0.3682(4) 0.077 Uiso 1 calc R .
C12 C -0.6838(4) -0.1558(4) -0.3439(3) 0.0526(10) Uani 1 d . .
H12A H -0.6779(4) -0.1140(4) -0.2746(3) 0.063 Uiso 1 calc R .
C13 C -0.3822(4) -0.2556(3) 0.0470(3) 0.0428(8) Uani 1 d . .
C14 C -0.2689(5) -0.1963(4) 0.1299(3) 0.0526(10) Uani 1 d . .
H14A H -0.2121(5) -0.1275(4) 0.1165(3) 0.063 Uiso 1 calc R .
C15 C -0.2381(5) -0.2372(4) 0.2326(3) 0.0515(9) Uani 1 d . .
H15A H -0.1608(5) -0.1961(4) 0.2874(3) 0.062 Uiso 1 calc R .
C16 C -0.3215(5) -0.3387(3) 0.2542(3) 0.0445(8) Uani 1 d . .
C17 C -0.4387(5) -0.3975(3) 0.1730(3) 0.0477(9) Uani 1 d . .
H17A H -0.4976(5) -0.4650(3) 0.1870(3) 0.057 Uiso 1 calc R .
C18 C -0.4679(4) -0.3548(3) 0.0702(3) 0.0457(9) Uani 1 d . .
H18A H -0.5472(4) -0.3943(3) 0.0158(3) 0.055 Uiso 1 calc R .
C19 C -0.3520(7) -0.4826(4) 0.3813(4) 0.0734(13) Uani 1 d . .
H19A H -0.3124(7) -0.4961(4) 0.4561(4) 0.110 Uiso 1 calc R .
H19B H -0.3253(7) -0.5482(4) 0.3326(4) 0.110 Uiso 1 calc R .
H19C H -0.4674(7) -0.4774(4) 0.3711(4) 0.110 Uiso 1 calc R .

loop_
_atom_type_symbol
_atom_type_description
_atom_type_scat_dispersion_real
_atom_type_scat_dispersion_imag
_atom_type_scat_source
C C 0.0033 0.0016 'International Tables Vol C Tables 4.2.6.8 and 6.1.1.4'
H H 0.0000 0.0000 'International Tables Vol C Tables 4.2.6.8 and 6.1.1.4'
O O 0.0106 0.0060 'International Tables Vol C Tables 4.2.6.8 and 6.1.1.4'
S S 0.1246 0.1234 'International Tables Vol C Tables 4.2.6.8 and 6.1.1.4'
P P 0.1023 0.0942 'International Tables Vol C Tables 4.2.6.8 and 6.1.1.4'
Tc Tc -1.4390 0.7593 'International Tables Vol C Tables 4.2.6.8 and 6.1.1.4'

loop_
_geom_angle_atom_site_label_1
_geom_angle_atom_site_label_2
_geom_angle_atom_site_label_3
_geom_angle
_geom_angle_site_symmetry_1
_geom_angle_site_symmetry_3
_geom_angle_publ_flag
S1 Tc1 S3 116.23(4) . . ?
S1 Tc1 S4 119.52(4) . . ?
S3 Tc1 S4 124.26(4) . . ?
S1 Tc1 P1 89.74(3) . . ?
S3 Tc1 P1 91.87(3) . . ?
S4 Tc1 P1 88.67(3) . . ?
S1 Tc1 S2 87.09(3) . . ?
S3 Tc1 S2 86.25(3) . . ?
S4 Tc1 S2 96.08(3) . . ?
P1 Tc1 S2 175.15(3) . . ?
C1 S1 Tc1 109.00(13) . . ?
C2 S2 C3 101.4(2) . . ?
C2 S2 Tc1 103.92(13) . . ?
C3 S2 Tc1 100.44(13) . . ?
C4 S3 Tc1 107.02(14) . . ?
C13 S4 Tc1 113.85(11) . . ?
C6 P1 C7 103.0(2) . . ?
C6 P1 C5 101.9(2) . . ?
C7 P1 C5 102.8(2) . . ?
C6 P1 Tc1 114.02(14) . . ?
C7 P1 Tc1 118.02(11) . . ?
C5 P1 Tc1 115.02(14) . . ?
C16 O1 C19 117.7(3) . . ?
C2 C1 S1 113.9(3) . . ?
C1 C2 S2 113.2(3) . . ?
C4 C3 S2 107.6(3) . . ?
C3 C4 S3 111.2(3) . . ?
C12 C7 C8 118.3(3) . . ?
C12 C7 P1 120.3(3) . . ?
C8 C7 P1 121.4(3) . . ?
C7 C8 C9 119.9(4) . . ?
C10 C9 C8 120.8(4) . . ?
C11 C10 C9 119.8(4) . . ?
C10 C11 C12 120.5(4) . . ?
C7 C12 C11 120.6(4) . . ?
C18 C13 C14 118.2(3) . . ?
C18 C13 S4 121.0(3) . . ?
C14 C13 S4 120.8(3) . . ?
C13 C14 C15 121.1(4) . . ?
C16 C15 C14 120.3(4) . . ?
O1 C16 C15 115.5(3) . . ?
O1 C16 C17 125.1(3) . . ?
C15 C16 C17 119.4(3) . . ?
C16 C17 C18 119.4(3) . . ?
C13 C18 C17 121.5(4) . . ?

loop_
_geom_bond_atom_site_label_1
_geom_bond_atom_site_label_2
_geom_bond_distance
_geom_bond_site_symmetry_2
_geom_bond_publ_flag
Tc1 S1 2.2195(9) . ?
Tc1 S3 2.2356(10) . ?
Tc1 S4 2.2540(10) . ?
Tc1 P1 2.3587(9) . ?
Tc1 S2 2.3985(9) . ?
S1 C1 1.842(4) . ?
S2 C2 1.823(4) . ?
S2 C3 1.827(4) . ?
S3 C4 1.850(4) . ?
S4 C13 1.792(3) . ?
P1 C6 1.817(4) . ?
P1 C7 1.827(3) . ?
P1 C5 1.827(4) . ?
O1 C16 1.366(4) . ?
O1 C19 1.422(5) . ?
C1 C2 1.497(6) . ?
C3 C4 1.504(6) . ?
C7 C12 1.383(5) . ?
C7 C8 1.387(5) . ?
C8 C9 1.393(6) . ?
C9 C10 1.361(7) . ?
C10 C11 1.357(7) . ?
C11 C12 1.388(6) . ?
C13 C18 1.376(5) . ?
C13 C14 1.377(5) . ?
C14 C15 1.380(5) . ?
C15 C16 1.379(5) . ?
C16 C17 1.381(5) . ?
C17 C18 1.390(5) . ?
